data_2235654
loop_
_publ_author_name
'Zhu, Hui'
'Jiang, Hui-Hui'
'Zhu, Hai-Liang'

_publ_section_title
;
 6-Bromo-4-[(3-chloro-4-methylphenyl)iminomethyl]-2-methoxy-3-nitrophenol
;
_journal_coeditor_code VM2167
_journal_issue 7
_journal_name_full 'Acta Crystallographica Section E'
_journal_page_first o2023
_journal_paper_doi 10.1107/S1600536812023859
_journal_volume 68
_journal_year 2012
_chemical_formula_iupac 'C15 H12 Br Cl N2 O4'
_chemical_formula_moiety 'C15 H12 Br Cl N2 O4'
_chemical_formula_sum 'C15 H12 Br Cl N2 O4'
_chemical_formula_weight 399.62
_chemical_name_systematic
;
6-Bromo-4-[(3-chloro-4-methylphenyl)iminomethyl]-2-methoxy-3-nitrophenol
;
_space_group_IT_number 61
_symmetry_cell_setting orthorhombic
_symmetry_space_group_name_Hall '-P 2ac 2ab'
_symmetry_space_group_name_H-M 'P b c a'
_atom_sites_solution_hydrogens geom
_atom_sites_solution_primary direct
_atom_sites_solution_secondary difmap
_audit_creation_method SHELXL-97
_cell_angle_alpha 90.00
_cell_angle_beta 90.00
_cell_angle_gamma 90.00
_cell_formula_units_Z 8
_cell_length_a 18.288(2)
_cell_length_b 8.713(3)
_cell_length_c 19.018(2)
_cell_measurement_reflns_used 2396
_cell_measurement_temperature 296(2)
_cell_measurement_theta_max 25.153
_cell_measurement_theta_min 2.3935
_cell_volume 3030.4(11)
_computing_cell_refinement 'SAINT (Bruker, 2000)'
_computing_data_collection 'SMART (Bruker, 2000)'
_computing_data_reduction 'SAINT (Bruker, 2000)'
_computing_molecular_graphics 'SHELXTL (Sheldrick, 2008)'
_computing_publication_material 'SHELXTL (Sheldrick, 2008)'
_computing_structure_refinement 'SHELXL-97 (Sheldrick, 2008)'
_computing_structure_solution 'SHELXS-97 (Sheldrick, 2008)'
_diffrn_ambient_temperature 296(2)
_diffrn_measured_fraction_theta_full 0.998
_diffrn_measured_fraction_theta_max 0.998
_diffrn_measurement_device_type 'Bruker SMART APEX CCD'
_diffrn_measurement_method 'phi and omega scans'
_diffrn_radiation_monochromator graphite
_diffrn_radiation_source 'fine-focus sealed tube'
_diffrn_radiation_type MoK\a
_diffrn_radiation_wavelength 0.71073
_diffrn_reflns_av_R_equivalents 0.0879
_diffrn_reflns_av_sigmaI/netI 0.0795
_diffrn_reflns_limit_h_max 22
_diffrn_reflns_limit_h_min -17
_diffrn_reflns_limit_k_max 10
_diffrn_reflns_limit_k_min -10
_diffrn_reflns_limit_l_max 22
_diffrn_reflns_limit_l_min -23
_diffrn_reflns_number 17176
_diffrn_reflns_theta_full 26.00
_diffrn_reflns_theta_max 26.00
_diffrn_reflns_theta_min 2.41
_exptl_absorpt_coefficient_mu 2.911
_exptl_absorpt_correction_T_max 0.5936
_exptl_absorpt_correction_T_min 0.5182
_exptl_absorpt_correction_type multi-scan
_exptl_absorpt_process_details '(SADABS; Bruker, 2000)'
_exptl_crystal_colour orange
_exptl_crystal_density_diffrn 1.752
_exptl_crystal_density_method 'not measured'
_exptl_crystal_description block
_exptl_crystal_F_000 1600
_exptl_crystal_size_max 0.26
_exptl_crystal_size_mid 0.22
_exptl_crystal_size_min 0.20
_refine_diff_density_max 0.431
_refine_diff_density_min -0.486
_refine_ls_extinction_method none
_refine_ls_goodness_of_fit_ref 1.059
_refine_ls_hydrogen_treatment constr
_refine_ls_matrix_type full
_refine_ls_number_parameters 210
_refine_ls_number_reflns 2973
_refine_ls_number_restraints 0
_refine_ls_restrained_S_all 1.059
_refine_ls_R_factor_all 0.1104
_refine_ls_R_factor_gt 0.0503
_refine_ls_shift/su_max 0.001
_refine_ls_shift/su_mean 0.000
_refine_ls_structure_factor_coef Fsqd
_refine_ls_weighting_details 'calc w=1/[\s^2^(Fo^2^)+(0.0664P)^2^+0.0000P] where P=(Fo^2^+2Fc^2^)/3'
_refine_ls_weighting_scheme calc
_refine_ls_wR_factor_gt 0.1322
_refine_ls_wR_factor_ref 0.1486
_reflns_number_gt 1713
_reflns_number_total 2973
_reflns_threshold_expression >2sigma(I)
_cod_data_source_file vm2167.cif
_cod_data_source_block I
_cod_database_code 2235654
_cod_database_fobs_code 2235654

loop_
_symmetry_equiv_pos_as_xyz
'x, y, z'
'-x+1/2, -y, z+1/2'
'-x, y+1/2, -z+1/2'
'x+1/2, -y+1/2, -z'
'-x, -y, -z'
'x-1/2, y, -z-1/2'
'x, -y-1/2, z-1/2'
'-x-1/2, y-1/2, z'

loop_
_atom_site_type_symbol
_atom_site_label
_atom_site_fract_x
_atom_site_fract_y
_atom_site_fract_z
_atom_site_U_iso_or_equiv
_atom_site_adp_type
_atom_site_calc_flag
_atom_site_refinement_flags
_atom_site_occupancy
_atom_site_symmetry_multiplicity
Cl Cl1 0.55428(7) 0.89623(17) 0.11025(7) 0.0552(4) Uani d . 1 1
Br Br1 1.09270(3) 0.59794(7) 0.22933(3) 0.0560(3) Uani d . 1 1
N N1 0.7871(2) 0.5746(5) 0.3498(2) 0.0453(11) Uani d . 1 1
N N2 0.8252(2) 0.8332(4) 0.17064(18) 0.0337(9) Uani d . 1 1
O O1 0.8983(2) 0.4633(5) 0.4246(2) 0.0673(12) Uani d . 1 1
O O2 1.03988(18) 0.4585(4) 0.36915(17) 0.0490(9) Uani d . 1 1
H H2 1.0785 0.4695 0.3478 0.074 Uiso calc R 1 1
O O3 0.7666(3) 0.6579(6) 0.3947(3) 0.1000(18) Uani d . 1 1
O O4 0.7493(3) 0.4810(7) 0.3247(3) 0.0949(16) Uani d . 1 1
C C1 0.9994(2) 0.6004(5) 0.2709(3) 0.0364(11) Uani d . 1 1
C C2 0.9893(2) 0.5226(5) 0.3358(2) 0.0346(11) Uani d . 1 1
C C3 0.9157(3) 0.5221(6) 0.3611(2) 0.0370(12) Uani d . 1 1
C C4 0.8613(2) 0.5872(5) 0.3237(2) 0.0336(11) Uani d . 1 1
C C5 0.8729(3) 0.6696(5) 0.2597(2) 0.0311(10) Uani d . 1 1
C C6 0.9444(2) 0.6715(5) 0.2356(2) 0.0348(11) Uani d . 1 1
H H6 0.9550 0.7230 0.1940 0.042 Uiso calc R 1 1
C C7 0.8157(2) 0.7392(5) 0.2234(2) 0.0340(11) Uani d . 1 1
H H7 0.7681 0.7177 0.2375 0.041 Uiso calc R 1 1
C C8 0.7679(2) 0.9012(5) 0.1301(2) 0.0321(11) Uani d . 1 1
C C9 0.6953(2) 0.8724(5) 0.1399(2) 0.0338(11) Uani d . 1 1
H H9 0.6798 0.8078 0.1758 0.041 Uiso calc R 1 1
C C10 0.6461(3) 0.9398(5) 0.0962(3) 0.0376(12) Uani d . 1 1
C C11 0.6652(3) 1.0380(6) 0.0428(3) 0.0446(13) Uani d . 1 1
C C12 0.7383(3) 1.0638(6) 0.0349(3) 0.0505(14) Uani d . 1 1
H H12 0.7538 1.1292 -0.0007 0.061 Uiso calc R 1 1
C C13 0.7898(3) 0.9972(6) 0.0774(3) 0.0434(13) Uani d . 1 1
H H13 0.8392 1.0172 0.0704 0.052 Uiso calc R 1 1
C C14 0.6107(3) 1.1121(7) -0.0045(3) 0.071(2) Uani d . 1 1
H H14A 0.5802 1.1796 0.0225 0.106 Uiso calc R 1 1
H H14B 0.5811 1.0346 -0.0263 0.106 Uiso calc R 1 1
H H14C 0.6358 1.1700 -0.0400 0.106 Uiso calc R 1 1
C C15 0.9170(4) 0.3327(8) 0.4458(3) 0.083(2) Uani d . 1 1
H H15A 0.9309 0.2704 0.4064 0.124 Uiso calc R 1 1
H H15B 0.8767 0.2854 0.4698 0.124 Uiso calc R 1 1
H H15C 0.9576 0.3423 0.4774 0.124 Uiso calc R 1 1

loop_
_atom_site_aniso_label
_atom_site_aniso_U_11
_atom_site_aniso_U_22
_atom_site_aniso_U_33
_atom_site_aniso_U_12
_atom_site_aniso_U_13
_atom_site_aniso_U_23
Cl1 0.0268(7) 0.0794(10) 0.0594(9) 0.0022(7) -0.0050(6) -0.0039(7)
Br1 0.0303(3) 0.0724(5) 0.0653(4) 0.0062(3) 0.0014(3) 0.0108(3)
N1 0.036(2) 0.057(3) 0.044(3) 0.003(2) 0.000(2) 0.007(2)
N2 0.032(2) 0.035(2) 0.034(2) 0.0007(18) -0.0099(17) -0.0005(19)
O1 0.053(3) 0.091(3) 0.059(3) 0.021(2) 0.004(2) 0.024(2)
O2 0.0296(18) 0.070(2) 0.047(2) 0.0113(18) -0.0033(16) 0.0053(18)
O3 0.072(3) 0.112(4) 0.116(4) -0.001(3) 0.046(3) -0.039(3)
O4 0.050(3) 0.112(4) 0.122(4) -0.034(3) 0.011(3) -0.027(4)
C1 0.022(2) 0.042(3) 0.046(3) 0.000(2) -0.002(2) -0.005(2)
C2 0.031(3) 0.036(3) 0.036(3) 0.009(2) -0.007(2) -0.005(2)
C3 0.038(3) 0.044(3) 0.029(3) 0.001(2) -0.003(2) -0.001(2)
C4 0.024(2) 0.035(3) 0.042(3) 0.004(2) -0.003(2) -0.009(2)
C5 0.027(2) 0.029(2) 0.037(3) 0.001(2) -0.004(2) 0.001(2)
C6 0.030(3) 0.039(3) 0.035(3) 0.003(2) -0.002(2) 0.000(2)
C7 0.025(2) 0.036(3) 0.041(3) 0.004(2) -0.004(2) -0.007(2)
C8 0.026(2) 0.032(3) 0.037(3) 0.004(2) -0.004(2) -0.004(2)
C9 0.034(3) 0.036(3) 0.031(2) 0.001(2) -0.001(2) 0.001(2)
C10 0.025(2) 0.044(3) 0.044(3) 0.003(2) -0.005(2) -0.009(2)
C11 0.037(3) 0.050(3) 0.047(3) 0.007(3) -0.009(2) -0.001(3)
C12 0.042(3) 0.053(4) 0.056(3) -0.005(3) -0.008(3) 0.020(3)
C13 0.036(3) 0.049(3) 0.045(3) -0.005(3) -0.007(2) 0.005(3)
C14 0.048(4) 0.083(5) 0.080(5) 0.006(3) -0.016(3) 0.030(4)
C15 0.111(6) 0.082(5) 0.055(4) 0.013(4) 0.036(4) 0.032(4)

loop_
_atom_type_symbol
_atom_type_description
_atom_type_scat_dispersion_real
_atom_type_scat_dispersion_imag
_atom_type_scat_source
C C 0.0033 0.0016 'International Tables Vol C Tables 4.2.6.8 and 6.1.1.4'
H H 0.0000 0.0000 'International Tables Vol C Tables 4.2.6.8 and 6.1.1.4'
N N 0.0061 0.0033 'International Tables Vol C Tables 4.2.6.8 and 6.1.1.4'
O O 0.0106 0.0060 'International Tables Vol C Tables 4.2.6.8 and 6.1.1.4'
Cl Cl 0.1484 0.1585 'International Tables Vol C Tables 4.2.6.8 and 6.1.1.4'
Br Br -0.2901 2.4595 'International Tables Vol C Tables 4.2.6.8 and 6.1.1.4'

loop_
_geom_angle_atom_site_label_1
_geom_angle_atom_site_label_2
_geom_angle_atom_site_label_3
_geom_angle
O4 N1 O3 122.3(5)
O4 N1 C4 117.9(5)
O3 N1 C4 119.9(5)
C7 N2 C8 125.3(4)
C15 O1 C3 124.6(5)
C2 O2 H2 109.5
C6 C1 C2 123.4(4)
C6 C1 Br1 118.0(4)
C2 C1 Br1 118.6(3)
O2 C2 C1 123.8(4)
O2 C2 C3 121.6(4)
C1 C2 C3 114.6(4)
O1 C3 C4 117.1(4)
O1 C3 C2 121.7(4)
C4 C3 C2 121.1(4)
C3 C4 C5 123.4(4)
C3 C4 N1 118.7(4)
C5 C4 N1 117.9(4)
C6 C5 C7 122.6(4)
C6 C5 C4 115.4(4)
C7 C5 C4 122.0(4)
C1 C6 C5 122.0(4)
C1 C6 H6 119.0
C5 C6 H6 119.0
N2 C7 C5 123.7(4)
N2 C7 H7 118.2
C5 C7 H7 118.2
C9 C8 C13 119.8(4)
C9 C8 N2 124.2(4)
C13 C8 N2 115.9(4)
C10 C9 C8 118.8(4)
C10 C9 H9 120.6
C8 C9 H9 120.6
C9 C10 C11 123.6(5)
C9 C10 Cl1 116.8(4)
C11 C10 Cl1 119.6(4)
C12 C11 C10 115.6(5)
C12 C11 C14 121.2(5)
C10 C11 C14 123.1(5)
C11 C12 C13 122.7(5)
C11 C12 H12 118.7
C13 C12 H12 118.7
C8 C13 C12 119.4(5)
C8 C13 H13 120.3
C12 C13 H13 120.3
C11 C14 H14A 109.5
C11 C14 H14B 109.5
H14A C14 H14B 109.5
C11 C14 H14C 109.5
H14A C14 H14C 109.5
H14B C14 H14C 109.5
O1 C15 H15A 109.5
O1 C15 H15B 109.5
H15A C15 H15B 109.5
O1 C15 H15C 109.5
H15A C15 H15C 109.5
H15B C15 H15C 109.5

loop_
_geom_bond_atom_site_label_1
_geom_bond_atom_site_label_2
_geom_bond_distance
Cl1 C10 1.743(5)
Br1 C1 1.880(5)
N1 O4 1.171(5)
N1 O3 1.182(6)
N1 C4 1.448(6)
N2 C7 1.307(5)
N2 C8 1.429(5)
O1 C15 1.255(7)
O1 C3 1.350(6)
O2 C2 1.253(5)
O2 H2 0.8200
C1 C6 1.360(6)
C1 C2 1.420(7)
C2 C3 1.429(6)
C3 C4 1.348(6)
C4 C5 1.429(6)
C5 C6 1.386(6)
C5 C7 1.392(6)
C6 H6 0.9300
C7 H7 0.9300
C8 C9 1.365(6)
C8 C13 1.365(6)
C9 C10 1.358(6)
C9 H9 0.9300
C10 C11 1.374(7)
C11 C12 1.362(7)
C11 C14 1.489(7)
C12 C13 1.370(7)
C12 H12 0.9300
C13 H13 0.9300
C14 H14A 0.9600
C14 H14B 0.9600
C14 H14C 0.9600
C15 H15A 0.9600
C15 H15B 0.9600
C15 H15C 0.9600

loop_
_geom_hbond_atom_site_label_D
_geom_hbond_atom_site_label_H
_geom_hbond_atom_site_label_A
_geom_hbond_site_symmetry_A
_geom_hbond_distance_DH
_geom_hbond_distance_HA
_geom_hbond_distance_DA
_geom_hbond_angle_DHA
O2 H2 N2 3_745 0.82 2.15 2.803(5) 136.1
C6 H6 O2 3_755 0.93 2.38 3.210(6) 148.6
C13 H13 O2 3_755 0.93 2.54 3.295(6) 137.9
